data_4035350
loop_
_publ_author_name
'Sharma, Brijesh M.'
'Rathod, Jayant'
'Gonnade, Rajesh G.'
'Kumar, Pradeep'

_publ_section_title
;
 Harnessing Nucleophilicity of Allenol Ester with p-Quinone Methides via
 Gold Catalysis: Application to the Synthesis of Diarylmethine-Substituted
 Enones.
;
_journal_issue 16
_journal_name_full 'The Journal of organic chemistry'
_journal_page_first 9353
_journal_page_last 9363
_journal_paper_doi 10.1021/acs.joc.8b01294
_journal_volume 83
_journal_year 2018
_chemical_formula_moiety 'C38 H40 O5, 0.5(C H2 Cl2)'
_chemical_formula_sum 'C38.5 H41 Cl O5'
_chemical_formula_weight 619.16
_space_group_crystal_system orthorhombic
_space_group_IT_number 60
_space_group_name_Hall '-P 2n 2ab'
_space_group_name_H-M_alt 'P b c n'
_atom_sites_solution_hydrogens geom
_audit_creation_method SHELXL-2014/7
_cell_angle_alpha 90
_cell_angle_beta 90
_cell_angle_gamma 90
_cell_formula_units_Z 8
_cell_length_a 32.1927(10)
_cell_length_b 18.4712(5)
_cell_length_c 11.9350(4)
_cell_measurement_reflns_used 9686
_cell_measurement_temperature 100(2)
_cell_measurement_theta_max 30.50
_cell_measurement_theta_min 2.39
_cell_volume 7097.0(4)
_computing_cell_refinement 'SAINT (Bruker, 2016)'
_computing_data_collection 'APEX3 (Bruker, 2016)'
_computing_data_reduction 'SAINT (Bruker, 2016)'
_computing_molecular_graphics 'Bruker SHELXTL'
_computing_publication_material 'Bruker SHELXTL'
_computing_structure_refinement 'SHELXL-2014/7 (Sheldrick, 2014)'
_computing_structure_solution 'SHELXS-97 (Sheldrick 2008)'
_diffrn_ambient_temperature 100(2)
_diffrn_detector 'Photon II CPAD Area Detector'
_diffrn_detector_area_resol_mean 7.39
_diffrn_measured_fraction_theta_full 0.995
_diffrn_measured_fraction_theta_max 0.995
_diffrn_measurement_device '\k-geometry diffractometer'
_diffrn_measurement_device_type 'Bruker D8 VENTURE Kappa Duo PHOTON II CPAD'
_diffrn_measurement_method '\f and \w scans'
_diffrn_radiation_monochromator 'multilayer mirrors'
_diffrn_radiation_type MoK\a
_diffrn_radiation_wavelength 0.71073
_diffrn_reflns_av_R_equivalents 0.0243
_diffrn_reflns_av_unetI/netI 0.0160
_diffrn_reflns_Laue_measured_fraction_full 0.995
_diffrn_reflns_Laue_measured_fraction_max 0.995
_diffrn_reflns_limit_h_max 38
_diffrn_reflns_limit_h_min -38
_diffrn_reflns_limit_k_max 21
_diffrn_reflns_limit_k_min -21
_diffrn_reflns_limit_l_max 12
_diffrn_reflns_limit_l_min -14
_diffrn_reflns_number 62638
_diffrn_reflns_point_group_measured_fraction_full 0.995
_diffrn_reflns_point_group_measured_fraction_max 0.995
_diffrn_reflns_theta_full 24.999
_diffrn_reflns_theta_max 24.999
_diffrn_reflns_theta_min 2.781
_diffrn_source 'micro-focus sealed tube'
_diffrn_source_type 'Incoatech I\mS HB'
_exptl_absorpt_coefficient_mu 0.148
_exptl_absorpt_correction_T_max 0.984
_exptl_absorpt_correction_T_min 0.947
_exptl_absorpt_correction_type multi-scan
_exptl_absorpt_process_details 'SADABS (BRUKER, 2016)'
_exptl_crystal_colour 'PALE YELLOW'
_exptl_crystal_density_diffrn 1.159
_exptl_crystal_description PLATE
_exptl_crystal_F_000 2632
_exptl_crystal_size_max 0.370
_exptl_crystal_size_mid 0.250
_exptl_crystal_size_min 0.110
_platon_squeeze_details
;
The unit cell contains eight molecules of dichloromethane (DCM) with half occupancy. 
These DCM molecules have been treated as a diffuse contribution to the overall 
scattering without specific atomic positions by Squeeze/Platon.
;
_refine_diff_density_max 0.214
_refine_diff_density_min -0.201
_refine_diff_density_rms 0.037
_refine_ls_extinction_method none
_refine_ls_goodness_of_fit_ref 1.030
_refine_ls_hydrogen_treatment constr
_refine_ls_matrix_type full
_refine_ls_number_parameters 417
_refine_ls_number_reflns 6215
_refine_ls_number_restraints 25
_refine_ls_restrained_S_all 1.040
_refine_ls_R_factor_all 0.0404
_refine_ls_R_factor_gt 0.0374
_refine_ls_shift/su_max 0.000
_refine_ls_shift/su_mean 0.000
_refine_ls_structure_factor_coef Fsqd
_refine_ls_weighting_details 'w=1/[\s^2^(Fo^2^)+(0.0409P)^2^+3.6603P] where P=(Fo^2^+2Fc^2^)/3'
_refine_ls_weighting_scheme calc
_refine_ls_wR_factor_gt 0.0917
_refine_ls_wR_factor_ref 0.0932
_reflns_Friedel_coverage 0.000
_reflns_number_gt 5765
_reflns_number_total 6215
_reflns_threshold_expression 'I > 2\s(I)'
_cod_data_source_file jo8b01294_si_005.cif
_cod_data_source_block mo_BMS_N_CYCLIZED_sqd
_cod_depositor_comments
;
The following automatic conversions were performed:

data item '_exptl_absorpt_correction_type' value 'MULTI-SCAN' was
changed to 'multi-scan' in accordance with the
/home/data/users/saulius/crontab/automatic-downloads/current/ACS/lib/dictionaries/cif_core.dic
dictionary named 'cif_core.dic' version 2.4.2 last updated on
2011-04-26.

Automatic conversion script
Id: cif_fix_values 6909 2019-04-08 15:41:33Z antanas 
;
_cod_original_formula_sum 'C38.50 H41 Cl O5'
_cod_database_code 4035350
_shelx_shelxl_version_number 2014/7
_shelx_space_group_comment
;
The symmetry employed for this shelxl refinement is uniquely defined
by the following loop, which should always be used as a source of
symmetry information in preference to the above space-group names.
They are only intended as comments.
;
_shelx_estimated_absorpt_t_min 0.947
_shelx_estimated_absorpt_t_max 0.984
_platon_squeeze_void_probe_radius 1.20

loop_
_space_group_symop_operation_xyz
'x, y, z'
'-x+1/2, -y+1/2, z+1/2'
'-x, y, -z+1/2'
'x+1/2, -y+1/2, -z'
'-x, -y, -z'
'x-1/2, y-1/2, -z-1/2'
'x, -y, z-1/2'
'-x-1/2, y-1/2, z'

loop_
_atom_site_label
_atom_site_type_symbol
_atom_site_fract_x
_atom_site_fract_y
_atom_site_fract_z
_atom_site_U_iso_or_equiv
_atom_site_adp_type
_atom_site_occupancy
_atom_site_site_symmetry_order
_atom_site_calc_flag
_atom_site_refinement_flags_posn
_atom_site_refinement_flags_adp
_atom_site_refinement_flags_occupancy
_atom_site_disorder_assembly
_atom_site_disorder_group
O1 O 0.28261(3) 0.55316(4) 0.73975(8) 0.0210(2) Uani 1 1 d . . . . .
H1 H 0.2567 0.5500 0.7324 0.032 Uiso 1 1 calc R U . . .
O3 O 0.46062(3) 0.10337(5) 0.64618(8) 0.0230(2) Uani 1 1 d . . . . .
O4 O 0.36730(3) 0.10389(4) 0.63715(7) 0.01924(19) Uani 1 1 d . . . . .
H4 H 0.3428 0.0903 0.6496 0.029 Uiso 1 1 calc R U . . .
O5 O 0.29352(3) 0.13070(4) 0.74464(7) 0.0199(2) Uani 1 1 d . . . . .
C1 C 0.30011(4) 0.48613(6) 0.72703(10) 0.0161(2) Uani 1 1 d . . . . .
C2 C 0.34200(4) 0.48085(6) 0.76099(10) 0.0179(3) Uani 1 1 d . . . . .
C3 C 0.36107(4) 0.41377(6) 0.75079(10) 0.0173(3) Uani 1 1 d . . . . .
H3 H 0.3891 0.4087 0.7741 0.021 Uiso 1 1 calc R U . . .
C4 C 0.34043(4) 0.35355(6) 0.70743(10) 0.0152(2) Uani 1 1 d . . . . .
C5 C 0.29956(4) 0.36177(6) 0.67156(10) 0.0150(2) Uani 1 1 d . . . . .
H5 H 0.2857 0.3213 0.6395 0.018 Uiso 1 1 calc R U . . .
C6 C 0.27818(4) 0.42704(6) 0.68089(10) 0.0152(2) Uani 1 1 d . . . . .
C7 C 0.36605(4) 0.54685(7) 0.80703(12) 0.0247(3) Uani 1 1 d . . . . .
C8 C 0.34588(5) 0.57519(7) 0.91547(12) 0.0303(3) Uani 1 1 d . . . . .
H8A H 0.3617 0.6168 0.9433 0.045 Uiso 1 1 calc R U . . .
H8B H 0.3459 0.5368 0.9721 0.045 Uiso 1 1 calc R U . . .
H8C H 0.3172 0.5900 0.9000 0.045 Uiso 1 1 calc R U . . .
C9 C 0.36777(4) 0.60688(7) 0.71760(14) 0.0320(3) Uani 1 1 d . . . . .
H9A H 0.3809 0.5880 0.6495 0.048 Uiso 1 1 calc R U . . .
H9B H 0.3840 0.6478 0.7461 0.048 Uiso 1 1 calc R U . . .
H9C H 0.3395 0.6231 0.7003 0.048 Uiso 1 1 calc R U . . .
C10 C 0.41119(4) 0.52704(8) 0.83628(16) 0.0404(4) Uani 1 1 d . . . . .
H10A H 0.4253 0.5091 0.7691 0.061 Uiso 1 1 calc R U . . .
H10B H 0.4113 0.4893 0.8940 0.061 Uiso 1 1 calc R U . . .
H10C H 0.4257 0.5701 0.8643 0.061 Uiso 1 1 calc R U . . .
C11 C 0.23255(4) 0.43264(6) 0.64213(10) 0.0171(3) Uani 1 1 d . . . . .
C12 C 0.21731(4) 0.36117(7) 0.59106(12) 0.0245(3) Uani 1 1 d . . . . .
H12A H 0.1885 0.3667 0.5660 0.037 Uiso 1 1 calc R U . . .
H12B H 0.2188 0.3228 0.6476 0.037 Uiso 1 1 calc R U . . .
H12C H 0.2349 0.3484 0.5270 0.037 Uiso 1 1 calc R U . . .
C13 C 0.20382(4) 0.44850(7) 0.74232(11) 0.0207(3) Uani 1 1 d . . . . .
H13A H 0.1749 0.4495 0.7168 0.031 Uiso 1 1 calc R U . . .
H13B H 0.2111 0.4955 0.7749 0.031 Uiso 1 1 calc R U . . .
H13C H 0.2072 0.4105 0.7990 0.031 Uiso 1 1 calc R U . . .
C14 C 0.22769(4) 0.49039(7) 0.54994(11) 0.0225(3) Uani 1 1 d . . . . .
H14A H 0.2458 0.4783 0.4866 0.034 Uiso 1 1 calc R U . . .
H14B H 0.2354 0.5379 0.5799 0.034 Uiso 1 1 calc R U . . .
H14C H 0.1987 0.4916 0.5246 0.034 Uiso 1 1 calc R U . . .
C15 C 0.36142(4) 0.28276(6) 0.70469(9) 0.0148(2) Uani 1 1 d . . . . .
C16 C 0.34608(3) 0.21635(6) 0.73210(9) 0.0140(2) Uani 1 1 d . . . . .
C17 C 0.37903(4) 0.15696(6) 0.71825(10) 0.0154(2) Uani 1 1 d . . . . .
C18 C 0.41527(4) 0.20026(6) 0.67409(10) 0.0163(2) Uani 1 1 d . . . . .
C19 C 0.40518(4) 0.27339(6) 0.66754(10) 0.0167(2) Uani 1 1 d . . . . .
C20 C 0.43335(4) 0.32412(7) 0.62668(11) 0.0205(3) Uani 1 1 d . . . . .
H20 H 0.4262 0.3738 0.6205 0.025 Uiso 1 1 calc R U . . .
C21 C 0.47242(4) 0.29928(7) 0.59528(11) 0.0229(3) Uani 1 1 d . . . . .
C22 C 0.48315(4) 0.22629(7) 0.60118(11) 0.0228(3) Uani 1 1 d . . . . .
H22 H 0.5101 0.2108 0.5790 0.027 Uiso 1 1 calc R U . . .
C23 C 0.45406(4) 0.17613(7) 0.63994(10) 0.0186(3) Uani 1 1 d . . . . .
O2 O 0.4973(2) 0.3569(3) 0.5521(7) 0.0259(10) Uani 0.5 1 d . U P A 1
C24 C 0.53987(6) 0.33536(12) 0.5329(2) 0.0335(5) Uani 0.7 1 d . U P A 1
H24A H 0.5516 0.3160 0.6024 0.050 Uiso 0.7 1 calc R U P A 1
H24B H 0.5561 0.3775 0.5087 0.050 Uiso 0.7 1 calc R U P A 1
H24C H 0.5408 0.2981 0.4746 0.050 Uiso 0.7 1 calc R U P A 1
O2A O 0.5032(2) 0.3413(3) 0.5592(7) 0.0377(15) Uani 0.5 1 d D U P A 2
C24A C 0.49937(15) 0.4134(3) 0.5601(5) 0.0356(11) Uani 0.3 1 d D U P A 2
H24D H 0.4759 0.4276 0.5126 0.053 Uiso 0.3 1 calc R U P A 2
H24E H 0.5249 0.4354 0.5314 0.053 Uiso 0.3 1 calc R U P A 2
H24F H 0.4945 0.4300 0.6370 0.053 Uiso 0.3 1 calc R U P A 2
C25 C 0.49899(4) 0.07565(7) 0.60347(12) 0.0266(3) Uani 1 1 d . . . . .
H25A H 0.5014 0.0875 0.5237 0.040 Uiso 1 1 calc R U . . .
H25B H 0.4997 0.0230 0.6130 0.040 Uiso 1 1 calc R U . . .
H25C H 0.5222 0.0975 0.6444 0.040 Uiso 1 1 calc R U . . .
C26 C 0.30473(4) 0.19270(6) 0.77012(10) 0.0150(2) Uani 1 1 d . . . . .
C27 C 0.27725(4) 0.23790(6) 0.84086(10) 0.0158(2) Uani 1 1 d . . . . .
C28 C 0.23452(4) 0.22503(6) 0.83647(11) 0.0192(3) Uani 1 1 d . . . . .
H28 H 0.2237 0.1905 0.7852 0.023 Uiso 1 1 calc R U . . .
C29 C 0.20804(4) 0.26254(7) 0.90678(12) 0.0236(3) Uani 1 1 d . . . . .
H29 H 0.1789 0.2542 0.9032 0.028 Uiso 1 1 calc R U . . .
C30 C 0.22387(4) 0.31231(7) 0.98250(11) 0.0239(3) Uani 1 1 d . . . . .
H30 H 0.2056 0.3383 1.0303 0.029 Uiso 1 1 calc R U . . .
C31 C 0.26639(4) 0.32438(7) 0.98869(11) 0.0219(3) Uani 1 1 d . . . . .
H31 H 0.2772 0.3578 1.0418 0.026 Uiso 1 1 calc R U . . .
C32 C 0.29310(4) 0.28776(6) 0.91758(10) 0.0180(3) Uani 1 1 d . . . . .
H32 H 0.3221 0.2966 0.9210 0.022 Uiso 1 1 calc R U . . .
C33 C 0.38860(3) 0.12290(7) 0.83273(10) 0.0176(3) Uani 1 1 d . . . . .
C34 C 0.39655(4) 0.16741(7) 0.92429(11) 0.0237(3) Uani 1 1 d . . . . .
H34 H 0.3960 0.2185 0.9152 0.028 Uiso 1 1 calc R U . . .
C35 C 0.40529(4) 0.13808(9) 1.02881(12) 0.0330(3) Uani 1 1 d . . . . .
H35 H 0.4107 0.1691 1.0907 0.040 Uiso 1 1 calc R U . . .
C36 C 0.40612(4) 0.06348(9) 1.04288(13) 0.0349(4) Uani 1 1 d . . . . .
H36 H 0.4122 0.0432 1.1142 0.042 Uiso 1 1 calc R U . . .
C37 C 0.39813(4) 0.01918(8) 0.95276(13) 0.0323(3) Uani 1 1 d . . . . .
H37 H 0.3985 -0.0319 0.9623 0.039 Uiso 1 1 calc R U . . .
C38 C 0.38957(4) 0.04835(7) 0.84801(12) 0.0238(3) Uani 1 1 d . . . . .
H38 H 0.3844 0.0171 0.7864 0.029 Uiso 1 1 calc R U . . .

loop_
_atom_site_aniso_label
_atom_site_aniso_U_11
_atom_site_aniso_U_22
_atom_site_aniso_U_33
_atom_site_aniso_U_23
_atom_site_aniso_U_13
_atom_site_aniso_U_12
O1 0.0165(4) 0.0131(4) 0.0335(5) -0.0035(4) -0.0033(4) 0.0021(3)
O3 0.0177(4) 0.0213(5) 0.0299(5) -0.0019(4) 0.0040(4) 0.0076(4)
O4 0.0171(4) 0.0179(4) 0.0227(5) -0.0070(4) -0.0009(3) 0.0006(3)
O5 0.0181(4) 0.0146(4) 0.0272(5) -0.0032(4) 0.0009(4) -0.0013(3)
C1 0.0185(6) 0.0126(6) 0.0172(6) 0.0003(5) 0.0011(5) 0.0019(5)
C2 0.0184(6) 0.0156(6) 0.0197(6) -0.0009(5) -0.0002(5) -0.0013(5)
C3 0.0141(6) 0.0184(6) 0.0194(6) 0.0006(5) -0.0002(5) 0.0004(5)
C4 0.0167(6) 0.0144(6) 0.0145(6) 0.0016(4) 0.0023(4) 0.0006(4)
C5 0.0179(6) 0.0132(6) 0.0138(6) 0.0003(4) 0.0008(5) -0.0018(4)
C6 0.0171(6) 0.0156(6) 0.0127(6) 0.0015(4) 0.0002(4) -0.0001(5)
C7 0.0186(6) 0.0170(6) 0.0383(8) -0.0063(6) -0.0051(6) -0.0006(5)
C8 0.0334(8) 0.0243(7) 0.0331(8) -0.0099(6) -0.0103(6) 0.0003(6)
C9 0.0272(7) 0.0188(7) 0.0499(9) -0.0019(6) 0.0041(6) -0.0064(6)
C10 0.0249(7) 0.0246(7) 0.0718(12) -0.0151(8) -0.0148(7) -0.0012(6)
C11 0.0159(6) 0.0150(6) 0.0202(6) -0.0018(5) -0.0026(5) 0.0021(5)
C12 0.0184(6) 0.0212(6) 0.0339(8) -0.0074(6) -0.0080(5) 0.0021(5)
C13 0.0182(6) 0.0179(6) 0.0259(7) -0.0005(5) 0.0005(5) 0.0006(5)
C14 0.0213(6) 0.0243(7) 0.0219(7) 0.0014(5) -0.0038(5) 0.0035(5)
C15 0.0154(6) 0.0173(6) 0.0118(5) -0.0017(4) -0.0016(4) 0.0004(5)
C16 0.0146(6) 0.0142(6) 0.0131(5) -0.0017(4) -0.0015(4) 0.0024(4)
C17 0.0152(6) 0.0142(6) 0.0168(6) -0.0025(5) -0.0010(5) 0.0022(5)
C18 0.0159(6) 0.0187(6) 0.0143(6) -0.0013(5) -0.0012(5) 0.0009(5)
C19 0.0166(6) 0.0189(6) 0.0145(6) -0.0020(5) -0.0007(5) 0.0006(5)
C20 0.0212(6) 0.0189(6) 0.0214(6) -0.0008(5) 0.0017(5) -0.0015(5)
C21 0.0196(6) 0.0266(7) 0.0226(7) -0.0007(5) 0.0036(5) -0.0061(5)
C22 0.0152(6) 0.0318(7) 0.0214(6) -0.0036(5) 0.0030(5) 0.0013(5)
C23 0.0175(6) 0.0220(6) 0.0163(6) -0.0026(5) -0.0012(5) 0.0034(5)
O2 0.0191(16) 0.0208(19) 0.0378(17) 0.0073(14) 0.0108(12) 0.0023(13)
C24 0.0202(10) 0.0323(11) 0.0481(13) -0.0029(10) 0.0119(9) -0.0049(8)
O2A 0.031(2) 0.038(3) 0.0446(19) 0.006(2) 0.0064(17) -0.0148(19)
C24A 0.026(2) 0.024(3) 0.056(3) 0.004(2) 0.002(2) -0.0108(19)
C25 0.0185(6) 0.0304(7) 0.0309(7) -0.0085(6) 0.0015(5) 0.0083(5)
C26 0.0171(6) 0.0131(6) 0.0147(6) 0.0013(4) -0.0031(5) 0.0009(5)
C27 0.0183(6) 0.0133(6) 0.0159(6) 0.0037(5) 0.0020(5) 0.0009(5)
C28 0.0197(6) 0.0154(6) 0.0225(6) 0.0002(5) 0.0014(5) -0.0005(5)
C29 0.0190(6) 0.0210(6) 0.0308(7) 0.0032(5) 0.0072(5) 0.0015(5)
C30 0.0302(7) 0.0186(6) 0.0231(7) 0.0014(5) 0.0116(5) 0.0052(5)
C31 0.0319(7) 0.0166(6) 0.0171(6) -0.0007(5) 0.0024(5) 0.0004(5)
C32 0.0204(6) 0.0154(6) 0.0183(6) 0.0027(5) 0.0007(5) 0.0002(5)
C33 0.0108(5) 0.0211(6) 0.0209(6) 0.0028(5) 0.0012(5) 0.0017(5)
C34 0.0210(6) 0.0278(7) 0.0222(7) 0.0000(5) -0.0012(5) 0.0047(5)
C35 0.0250(7) 0.0529(9) 0.0210(7) -0.0002(6) -0.0021(6) 0.0060(6)
C36 0.0207(7) 0.0557(10) 0.0283(8) 0.0222(7) 0.0018(6) 0.0044(6)
C37 0.0205(7) 0.0320(8) 0.0443(9) 0.0200(7) 0.0002(6) -0.0010(6)
C38 0.0160(6) 0.0214(6) 0.0340(7) 0.0061(6) -0.0012(5) -0.0012(5)

loop_
_atom_type_symbol
_atom_type_description
_atom_type_scat_dispersion_real
_atom_type_scat_dispersion_imag
_atom_type_scat_source
C C 0.0033 0.0016 'International Tables Vol C Tables 4.2.6.8 and 6.1.1.4'
H H 0.0000 0.0000 'International Tables Vol C Tables 4.2.6.8 and 6.1.1.4'
O O 0.0106 0.0060 'International Tables Vol C Tables 4.2.6.8 and 6.1.1.4'
Cl Cl 0.1484 0.1585 'International Tables Vol C Tables 4.2.6.8 and 6.1.1.4'

loop_
_geom_angle_atom_site_label_1
_geom_angle_atom_site_label_2
_geom_angle_atom_site_label_3
_geom_angle
C1 O1 H1 109.5
C23 O3 C25 117.86(10)
C17 O4 H4 109.5
O1 C1 C2 115.08(10)
O1 C1 C6 122.47(10)
C2 C1 C6 122.43(11)
C3 C2 C1 117.32(11)
C3 C2 C7 120.92(11)
C1 C2 C7 121.76(10)
C2 C3 C4 122.25(11)
C2 C3 H3 118.9
C4 C3 H3 118.9
C5 C4 C3 118.50(11)
C5 C4 C15 121.59(10)
C3 C4 C15 119.86(10)
C4 C5 C6 122.48(11)
C4 C5 H5 118.8
C6 C5 H5 118.8
C5 C6 C1 116.96(11)
C5 C6 C11 120.29(10)
C1 C6 C11 122.74(10)
C10 C7 C8 106.77(12)
C10 C7 C9 107.13(12)
C8 C7 C9 110.66(11)
C10 C7 C2 111.49(10)
C8 C7 C2 110.84(11)
C9 C7 C2 109.85(11)
C7 C8 H8A 109.5
C7 C8 H8B 109.5
H8A C8 H8B 109.5
C7 C8 H8C 109.5
H8A C8 H8C 109.5
H8B C8 H8C 109.5
C7 C9 H9A 109.5
C7 C9 H9B 109.5
H9A C9 H9B 109.5
C7 C9 H9C 109.5
H9A C9 H9C 109.5
H9B C9 H9C 109.5
C7 C10 H10A 109.5
C7 C10 H10B 109.5
H10A C10 H10B 109.5
C7 C10 H10C 109.5
H10A C10 H10C 109.5
H10B C10 H10C 109.5
C12 C11 C13 106.26(10)
C12 C11 C14 106.23(10)
C13 C11 C14 111.22(10)
C12 C11 C6 111.45(9)
C13 C11 C6 110.59(10)
C14 C11 C6 110.93(10)
C11 C12 H12A 109.5
C11 C12 H12B 109.5
H12A C12 H12B 109.5
C11 C12 H12C 109.5
H12A C12 H12C 109.5
H12B C12 H12C 109.5
C11 C13 H13A 109.5
C11 C13 H13B 109.5
H13A C13 H13B 109.5
C11 C13 H13C 109.5
H13A C13 H13C 109.5
H13B C13 H13C 109.5
C11 C14 H14A 109.5
C11 C14 H14B 109.5
H14A C14 H14B 109.5
C11 C14 H14C 109.5
H14A C14 H14C 109.5
H14B C14 H14C 109.5
C16 C15 C4 128.91(11)
C16 C15 C19 108.07(10)
C4 C15 C19 123.01(10)
C15 C16 C26 131.97(10)
C15 C16 C17 111.55(10)
C26 C16 C17 116.48(10)
O4 C17 C18 109.34(9)
O4 C17 C16 112.39(9)
C18 C17 C16 101.13(9)
O4 C17 C33 112.02(9)
C18 C17 C33 111.87(9)
C16 C17 C33 109.62(9)
C23 C18 C19 120.38(11)
C23 C18 C17 128.91(11)
C19 C18 C17 110.69(10)
C18 C19 C20 121.39(11)
C18 C19 C15 108.51(10)
C20 C19 C15 130.04(11)
C21 C20 C19 117.49(12)
C21 C20 H20 121.3
C19 C20 H20 121.3
O2A C21 C20 124.6(3)
O2A C21 C22 113.3(3)
C20 C21 C22 122.01(12)
C20 C21 O2 111.0(3)
C22 C21 O2 126.9(3)
C21 C22 C23 119.50(11)
C21 C22 H22 120.3
C23 C22 H22 120.3
O3 C23 C18 116.13(11)
O3 C23 C22 124.66(11)
C18 C23 C22 119.21(11)
C21 O2 C24 112.6(4)
O2 C24 H24A 109.5
O2 C24 H24B 109.5
H24A C24 H24B 109.5
O2 C24 H24C 109.5
H24A C24 H24C 109.5
H24B C24 H24C 109.5
C21 O2A C24A 120.7(6)
O2A C24A H24D 109.5
O2A C24A H24E 109.5
H24D C24A H24E 109.5
O2A C24A H24F 109.5
H24D C24A H24F 109.5
H24E C24A H24F 109.5
O3 C25 H25A 109.5
O3 C25 H25B 109.5
H25A C25 H25B 109.5
O3 C25 H25C 109.5
H25A C25 H25C 109.5
H25B C25 H25C 109.5
O5 C26 C16 117.51(10)
O5 C26 C27 119.17(10)
C16 C26 C27 123.26(10)
C32 C27 C28 119.80(11)
C32 C27 C26 121.87(11)
C28 C27 C26 118.09(11)
C29 C28 C27 119.95(12)
C29 C28 H28 120.0
C27 C28 H28 120.0
C28 C29 C30 120.09(12)
C28 C29 H29 120.0
C30 C29 H29 120.0
C29 C30 C31 120.24(12)
C29 C30 H30 119.9
C31 C30 H30 119.9
C32 C31 C30 120.07(12)
C32 C31 H31 120.0
C30 C31 H31 120.0
C31 C32 C27 119.84(11)
C31 C32 H32 120.1
C27 C32 H32 120.1
C38 C33 C34 118.58(12)
C38 C33 C17 121.83(11)
C34 C33 C17 119.59(11)
C35 C34 C33 120.82(13)
C35 C34 H34 119.6
C33 C34 H34 119.6
C36 C35 C34 119.98(14)
C36 C35 H35 120.0
C34 C35 H35 120.0
C37 C36 C35 119.48(13)
C37 C36 H36 120.3
C35 C36 H36 120.3
C36 C37 C38 120.67(13)
C36 C37 H37 119.7
C38 C37 H37 119.7
C37 C38 C33 120.47(13)
C37 C38 H38 119.8
C33 C38 H38 119.8

loop_
_geom_bond_atom_site_label_1
_geom_bond_atom_site_label_2
_geom_bond_distance
O1 C1 1.3687(14)
O1 H1 0.8400
O3 C23 1.3624(15)
O3 C25 1.4309(15)
O4 C17 1.4283(14)
O4 H4 0.8400
O5 C26 1.2385(14)
C1 C2 1.4116(17)
C1 C6 1.4117(16)
C2 C3 1.3883(17)
C2 C7 1.5451(16)
C3 C4 1.3952(17)
C3 H3 0.9500
C4 C5 1.3919(16)
C4 C15 1.4722(16)
C5 C6 1.3927(16)
C5 H5 0.9500
C6 C11 1.5434(16)
C7 C10 1.5386(18)
C7 C8 1.540(2)
C7 C9 1.540(2)
C8 H8A 0.9800
C8 H8B 0.9800
C8 H8C 0.9800
C9 H9A 0.9800
C9 H9B 0.9800
C9 H9C 0.9800
C10 H10A 0.9800
C10 H10B 0.9800
C10 H10C 0.9800
C11 C12 1.5347(16)
C11 C13 1.5399(17)
C11 C14 1.5404(17)
C12 H12A 0.9800
C12 H12B 0.9800
C12 H12C 0.9800
C13 H13A 0.9800
C13 H13B 0.9800
C13 H13C 0.9800
C14 H14A 0.9800
C14 H14B 0.9800
C14 H14C 0.9800
C15 C16 1.3622(16)
C15 C19 1.4869(16)
C16 C26 1.4728(16)
C16 C17 1.5348(15)
C17 C18 1.5097(16)
C17 C33 1.5355(16)
C18 C23 1.3870(17)
C18 C19 1.3916(17)
C19 C20 1.3923(17)
C20 C21 1.3901(18)
C20 H20 0.9500
C21 O2A 1.330(7)
C21 C22 1.3935(19)
C21 O2 1.427(7)
C22 C23 1.3963(18)
C22 H22 0.9500
O2 C24 1.446(6)
C24 H24A 0.9800
C24 H24B 0.9800
C24 H24C 0.9800
O2A C24A 1.338(7)
C24A H24D 0.9800
C24A H24E 0.9800
C24A H24F 0.9800
C25 H25A 0.9800
C25 H25B 0.9800
C25 H25C 0.9800
C26 C27 1.4806(16)
C27 C32 1.3953(17)
C27 C28 1.3971(17)
C28 C29 1.3824(18)
C28 H28 0.9500
C29 C30 1.3862(19)
C29 H29 0.9500
C30 C31 1.3887(19)
C30 H30 0.9500
C31 C32 1.3847(18)
C31 H31 0.9500
C32 H32 0.9500
C33 C38 1.3893(18)
C33 C34 1.3912(18)
C34 C35 1.3887(19)
C34 H34 0.9500
C35 C36 1.389(2)
C35 H35 0.9500
C36 C37 1.376(2)
C36 H36 0.9500
C37 C38 1.389(2)
C37 H37 0.9500
C38 H38 0.9500

loop_
_geom_torsion_atom_site_label_1
_geom_torsion_atom_site_label_2
_geom_torsion_atom_site_label_3
_geom_torsion_atom_site_label_4
_geom_torsion
O1 C1 C2 C3 179.40(11)
C6 C1 C2 C3 -2.04(18)
O1 C1 C2 C7 -1.00(17)
C6 C1 C2 C7 177.56(11)
C1 C2 C3 C4 0.92(18)
C7 C2 C3 C4 -178.69(11)
C2 C3 C4 C5 1.14(18)
C2 C3 C4 C15 -176.43(11)
C3 C4 C5 C6 -2.24(18)
C15 C4 C5 C6 175.29(11)
C4 C5 C6 C1 1.16(17)
C4 C5 C6 C11 -178.63(11)
O1 C1 C6 C5 179.49(11)
C2 C1 C6 C5 1.03(17)
O1 C1 C6 C11 -0.72(18)
C2 C1 C6 C11 -179.18(11)
C3 C2 C7 C10 0.43(18)
C1 C2 C7 C10 -179.16(13)
C3 C2 C7 C8 -118.37(13)
C1 C2 C7 C8 62.05(16)
C3 C2 C7 C9 119.03(13)
C1 C2 C7 C9 -60.56(15)
C5 C6 C11 C12 -2.61(16)
C1 C6 C11 C12 177.61(11)
C5 C6 C11 C13 115.36(12)
C1 C6 C11 C13 -64.42(14)
C5 C6 C11 C14 -120.75(12)
C1 C6 C11 C14 59.47(15)
C5 C4 C15 C16 -41.08(18)
C3 C4 C15 C16 136.41(13)
C5 C4 C15 C19 138.03(12)
C3 C4 C15 C19 -44.47(16)
C4 C15 C16 C26 1.5(2)
C19 C15 C16 C26 -177.77(11)
C4 C15 C16 C17 -179.28(11)
C19 C15 C16 C17 1.50(13)
C15 C16 C17 O4 -118.56(11)
C26 C16 C17 O4 60.83(13)
C15 C16 C17 C18 -2.06(12)
C26 C16 C17 C18 177.33(9)
C15 C16 C17 C33 116.18(11)
C26 C16 C17 C33 -64.43(13)
O4 C17 C18 C23 -57.93(16)
C16 C17 C18 C23 -176.65(12)
C33 C17 C18 C23 66.76(16)
O4 C17 C18 C19 120.60(10)
C16 C17 C18 C19 1.88(12)
C33 C17 C18 C19 -114.71(11)
C23 C18 C19 C20 0.15(18)
C17 C18 C19 C20 -178.52(11)
C23 C18 C19 C15 177.53(11)
C17 C18 C19 C15 -1.14(13)
C16 C15 C19 C18 -0.23(13)
C4 C15 C19 C18 -179.51(10)
C16 C15 C19 C20 176.85(12)
C4 C15 C19 C20 -2.43(19)
C18 C19 C20 C21 -1.62(18)
C15 C19 C20 C21 -178.37(12)
C19 C20 C21 O2A -177.1(5)
C19 C20 C21 C22 1.62(19)
C19 C20 C21 O2 178.2(4)
O2A C21 C22 C23 178.7(4)
C20 C21 C22 C23 -0.2(2)
O2 C21 C22 C23 -176.2(4)
C25 O3 C23 C18 175.14(11)
C25 O3 C23 C22 -4.18(18)
C19 C18 C23 O3 -178.01(11)
C17 C18 C23 O3 0.40(18)
C19 C18 C23 C22 1.36(18)
C17 C18 C23 C22 179.76(11)
C21 C22 C23 O3 177.95(12)
C21 C22 C23 C18 -1.35(18)
C20 C21 O2 C24 172.0(4)
C22 C21 O2 C24 -11.6(7)
C20 C21 O2A C24A 6.0(9)
C22 C21 O2A C24A -172.8(6)
C15 C16 C26 O5 149.87(13)
C17 C16 C26 O5 -29.36(15)
C15 C16 C26 C27 -33.05(19)
C17 C16 C26 C27 147.71(11)
O5 C26 C27 C32 146.80(12)
C16 C26 C27 C32 -30.22(17)
O5 C26 C27 C28 -27.56(16)
C16 C26 C27 C28 155.41(11)
C32 C27 C28 C29 1.06(18)
C26 C27 C28 C29 175.55(11)
C27 C28 C29 C30 -0.73(19)
C28 C29 C30 C31 -0.45(19)
C29 C30 C31 C32 1.31(19)
C30 C31 C32 C27 -0.97(18)
C28 C27 C32 C31 -0.21(17)
C26 C27 C32 C31 -174.48(11)
O4 C17 C33 C38 6.26(15)
C18 C17 C33 C38 -116.92(12)
C16 C17 C33 C38 131.73(11)
O4 C17 C33 C34 -173.70(10)
C18 C17 C33 C34 63.11(14)
C16 C17 C33 C34 -48.23(14)
C38 C33 C34 C35 0.01(18)
C17 C33 C34 C35 179.98(11)
C33 C34 C35 C36 -0.1(2)
C34 C35 C36 C37 -0.2(2)
C35 C36 C37 C38 0.5(2)
C36 C37 C38 C33 -0.6(2)
C34 C33 C38 C37 0.30(18)
C17 C33 C38 C37 -179.67(11)

loop_
_platon_squeeze_void_nr
_platon_squeeze_void_average_x
_platon_squeeze_void_average_y
_platon_squeeze_void_average_z
_platon_squeeze_void_volume
_platon_squeeze_void_count_electrons
_platon_squeeze_void_content
1 0.500 0.217 0.249 268 38 ' '
2 1.000 0.717 0.249 268 38 ' '
3 0.500 0.783 0.749 268 38 ' '
4 1.000 0.283 0.749 268 38 ' '
